data_7055279
loop_
_publ_author_name
'Yu, Wei-Bin'
'He, Qing-Ya'
'Shi, Hua-Tian'
'Wei, Xianwen'

_publ_section_title
;
 Heterogeneous catalysis of water oxidation supported by a novel
 metallamacrocycle
;
_journal_issue 3
_journal_name_full 'New J. Chem.'
_journal_page_first 2354
_journal_paper_doi 10.1039/C5NJ02931G
_journal_volume 40
_journal_year 2016
_chemical_formula_sum 'C104 H100 F12 Ir4 N12 O16 S4'
_chemical_formula_weight 2898.99
_space_group_crystal_system monoclinic
_space_group_IT_number 14
_space_group_name_Hall '-P 2yn'
_space_group_name_H-M_alt 'P 1 21/n 1'
_symmetry_space_group_name_Hall '-P 2yn'
_symmetry_space_group_name_H-M 'P 1 21/n 1'
_atom_sites_solution_hydrogens geom
_audit_creation_method SHELXL-2014/7
_audit_update_record
;
2015-12-18 deposited with the CCDC.
2016-01-06 downloaded from the CCDC.
;
_cell_angle_alpha 90
_cell_angle_beta 109.982(6)
_cell_angle_gamma 90
_cell_formula_units_Z 2
_cell_length_a 14.964(8)
_cell_length_b 24.495(14)
_cell_length_c 15.987(9)
_cell_measurement_reflns_used 3687
_cell_measurement_temperature 296(2)
_cell_measurement_theta_max 20.93
_cell_measurement_theta_min 2.44
_cell_volume 5507(5)
_computing_cell_refinement 'Bruker SAINT'
_computing_data_collection 'Bruker APEX2'
_computing_data_reduction 'Bruker SAINT'
_computing_molecular_graphics 'Bruker SHELXTL'
_computing_publication_material 'Bruker SHELXTL'
_computing_structure_refinement 'SHELXL-2014/7 (Sheldrick, 2014)'
_computing_structure_solution 'SHELXL-2014/7 (Sheldrick, 2014)'
_diffrn_ambient_temperature 296(2)
_diffrn_measured_fraction_theta_full 0.998
_diffrn_measured_fraction_theta_max 0.998
_diffrn_measurement_device_type 'Bruker APEX-II CCD'
_diffrn_measurement_method '\f and \w scans'
_diffrn_radiation_type MoK\a
_diffrn_radiation_wavelength 0.71073
_diffrn_reflns_av_R_equivalents 0.1058
_diffrn_reflns_av_unetI/netI 0.1427
_diffrn_reflns_Laue_measured_fraction_full 0.998
_diffrn_reflns_Laue_measured_fraction_max 0.998
_diffrn_reflns_limit_h_max 17
_diffrn_reflns_limit_h_min -15
_diffrn_reflns_limit_k_max 29
_diffrn_reflns_limit_k_min -18
_diffrn_reflns_limit_l_max 19
_diffrn_reflns_limit_l_min -19
_diffrn_reflns_number 26893
_diffrn_reflns_point_group_measured_fraction_full 0.998
_diffrn_reflns_point_group_measured_fraction_max 0.998
_diffrn_reflns_theta_full 24.999
_diffrn_reflns_theta_max 24.999
_diffrn_reflns_theta_min 2.205
_diffrn_source 'sealed tube'
_exptl_absorpt_coefficient_mu 4.981
_exptl_absorpt_correction_T_max 0.4357
_exptl_absorpt_correction_T_min 0.3690
_exptl_absorpt_correction_type multi-scan
_exptl_absorpt_process_details sadabs
_exptl_crystal_colour red
_exptl_crystal_density_diffrn 1.748
_exptl_crystal_description block
_exptl_crystal_F_000 2832
_exptl_crystal_size_max 0.250
_exptl_crystal_size_mid 0.220
_exptl_crystal_size_min 0.200
_refine_diff_density_max 3.731
_refine_diff_density_min -2.302
_refine_diff_density_rms 0.234
_refine_ls_extinction_method none
_refine_ls_goodness_of_fit_ref 0.855
_refine_ls_hydrogen_treatment constr
_refine_ls_matrix_type full
_refine_ls_number_parameters 680
_refine_ls_number_reflns 9651
_refine_ls_number_restraints 712
_refine_ls_restrained_S_all 0.835
_refine_ls_R_factor_all 0.1351
_refine_ls_R_factor_gt 0.0832
_refine_ls_shift/su_max 0.000
_refine_ls_shift/su_mean 0.000
_refine_ls_structure_factor_coef Fsqd
_refine_ls_weighting_details 'w=1/[\s^2^(Fo^2^)+(0.1600P)^2^+0.7406P] where P=(Fo^2^+2Fc^2^)/3'
_refine_ls_weighting_scheme calc
_refine_ls_wR_factor_gt 0.2069
_refine_ls_wR_factor_ref 0.2374
_reflns_Friedel_coverage 0.000
_reflns_number_gt 5419
_reflns_number_total 9651
_reflns_threshold_expression 'I > 2\s(I)'
_cod_data_source_file c5nj02931g2.cif
_cod_data_source_block p21n
_cod_depositor_comments 'Adding full bibliography for 7055279--7055280.cif.'
_cod_database_code 7055279
_shelx_shelxl_version_number 2014/7
_shelx_space_group_comment
;
The symmetry employed for this shelxl refinement is uniquely defined
by the following loop, which should always be used as a source of
symmetry information in preference to the above space-group names.
They are only intended as comments.
;
_shelx_estimated_absorpt_t_min 0.369
_shelx_estimated_absorpt_t_max 0.436

loop_
_space_group_symop_operation_xyz
'x, y, z'
'-x+1/2, y+1/2, -z+1/2'
'-x, -y, -z'
'x-1/2, -y-1/2, z-1/2'

loop_
_atom_site_label
_atom_site_type_symbol
_atom_site_fract_x
_atom_site_fract_y
_atom_site_fract_z
_atom_site_U_iso_or_equiv
_atom_site_adp_type
_atom_site_occupancy
_atom_site_site_symmetry_order
_atom_site_calc_flag
_atom_site_refinement_flags_posn
_atom_site_refinement_flags_adp
Ir1 Ir 0.74056(4) 0.43369(2) 0.48656(4) 0.0441(2) Uani 1 1 d . U
Ir2 Ir 0.75349(4) 0.62477(3) 0.72928(4) 0.0455(2) Uani 1 1 d . U
N6 N 0.6307(9) 0.5713(5) 0.6981(7) 0.045(3) Uani 1 1 d . U
O2 O 0.6466(8) 0.6786(5) 0.7252(7) 0.055(2) Uani 1 1 d . U
O1 O 0.7684(7) 0.4499(4) 0.6229(7) 0.052(2) Uani 1 1 d . U
N1 N 0.5661(9) 0.4257(5) 0.5409(8) 0.043(3) Uani 1 1 d . U
N5 N 0.6839(8) 0.6910(5) 0.5590(8) 0.045(3) Uani 1 1 d . U
C27 C 0.7452(10) 0.6116(5) 0.5345(8) 0.041(3) Uani 1 1 d D U
N2 N 0.6022(9) 0.4417(5) 0.4825(7) 0.042(2) Uani 1 1 d . U
N3 N 0.7558(8) 0.5215(5) 0.4800(8) 0.041(2) Uani 1 1 d . U
C31 C 0.7184(11) 0.4246(6) 0.6630(10) 0.047(3) Uani 1 1 d . U
C25 C 0.6176(11) 0.5403(7) 0.7624(10) 0.055(4) Uani 1 1 d . U
H25 H 0.6666 0.5374 0.8169 0.066 Uiso 1 1 calc R U
C30 C 0.7867(11) 0.5428(5) 0.4187(10) 0.050(3) Uani 1 1 d D U
H30 H 0.7985 0.5196 0.3776 0.060 Uiso 1 1 calc R U
N4 N 0.7164(9) 0.6446(5) 0.5954(8) 0.043(2) Uani 1 1 d . U
C26 C 0.7337(11) 0.5549(5) 0.5372(10) 0.050(3) Uani 1 1 d D U
H26 H 0.7105 0.5399 0.5791 0.060 Uiso 1 1 calc R U
C21 C 0.5610(9) 0.5769(6) 0.6226(10) 0.046(3) Uani 1 1 d D U
H21 H 0.5700 0.5999 0.5800 0.055 Uiso 1 1 calc R U
C14 C 0.6449(11) 0.7292(6) 0.5968(10) 0.049(3) Uani 1 1 d . U
C42 C 0.8537(14) 0.3760(7) 0.5181(14) 0.067(3) Uani 1 1 d . U
C41 C 0.8563(13) 0.4061(7) 0.4444(12) 0.059(3) Uani 1 1 d . U
C43 C 0.7733(15) 0.3495(7) 0.4953(14) 0.067(3) Uani 1 1 d . U
C50 C 0.7477(16) 0.4187(9) 0.2805(10) 0.088(6) Uani 1 1 d D U
H50A H 0.7389 0.4575 0.2795 0.132 Uiso 1 1 calc R U
H50B H 0.6901 0.4016 0.2433 0.132 Uiso 1 1 calc R U
H50C H 0.7984 0.4101 0.2587 0.132 Uiso 1 1 calc R U
C45 C 0.7725(13) 0.3979(6) 0.3751(10) 0.060(3) Uani 1 1 d D U
C47 C 0.9331(18) 0.3743(11) 0.6074(15) 0.126(9) Uani 1 1 d . U
H47A H 0.9065 0.3725 0.6541 0.188 Uiso 1 1 calc R U
H47B H 0.9712 0.4067 0.6145 0.188 Uiso 1 1 calc R U
H47C H 0.9720 0.3427 0.6101 0.188 Uiso 1 1 calc R U
C48 C 0.7410(17) 0.3079(8) 0.5534(18) 0.101(7) Uani 1 1 d . U
H48A H 0.7754 0.2743 0.5576 0.152 Uiso 1 1 calc R U
H48B H 0.6741 0.3010 0.5264 0.152 Uiso 1 1 calc R U
H48C H 0.7537 0.3227 0.6119 0.152 Uiso 1 1 calc R U
C44 C 0.7177(12) 0.3595(7) 0.4037(14) 0.071(4) Uani 1 1 d D U
C34 C 0.6217(11) 0.4118(6) 0.6240(9) 0.042(3) Uani 1 1 d . U
C33 C 0.7196(11) 0.3879(7) 0.8041(10) 0.056(4) Uani 1 1 d D U
H33 H 0.7512 0.3824 0.8646 0.067 Uiso 1 1 calc R U
C32 C 0.7711(11) 0.4117(6) 0.7549(9) 0.053(4) Uani 1 1 d D U
H32 H 0.8358 0.4188 0.7801 0.064 Uiso 1 1 calc R U
C36 C 0.6251(12) 0.3720(6) 0.7691(11) 0.053(4) Uani 1 1 d . U
C35 C 0.5730(11) 0.3852(6) 0.6774(10) 0.048(3) Uani 1 1 d . U
C40 C 0.4781(12) 0.3686(7) 0.6429(11) 0.060(4) Uani 1 1 d D U
H40 H 0.4415 0.3781 0.5850 0.073 Uiso 1 1 calc R U
C37 C 0.5800(11) 0.3451(8) 0.8194(11) 0.068(5) Uani 1 1 d D U
H37 H 0.6145 0.3369 0.8785 0.082 Uiso 1 1 calc R U
C9 C 0.9463(13) 0.6682(9) 0.6927(14) 0.080(5) Uani 1 1 d . U
H9A H 0.9134 0.7012 0.6673 0.119 Uiso 1 1 calc R U
H9B H 0.9420 0.6426 0.6460 0.119 Uiso 1 1 calc R U
H9C H 1.0119 0.6764 0.7246 0.119 Uiso 1 1 calc R U
C4 C 0.9015(12) 0.6438(7) 0.7559(11) 0.059(3) Uani 1 1 d . U
C6 C 0.8519(13) 0.5306(6) 0.8948(11) 0.072(5) Uani 1 1 d D U
H6A H 0.8082 0.5055 0.8554 0.108 Uiso 1 1 calc R U
H6B H 0.8303 0.5395 0.9432 0.108 Uiso 1 1 calc R U
H6C H 0.9137 0.5141 0.9177 0.108 Uiso 1 1 calc R U
C3 C 0.8685(12) 0.6750(5) 0.8142(11) 0.060(3) Uani 1 1 d D U
C5 C 0.8901(11) 0.5867(7) 0.7730(11) 0.056(3) Uani 1 1 d . U
C1 C 0.8573(12) 0.5824(6) 0.8440(10) 0.059(3) Uani 1 1 d D U
C10 C 0.9346(12) 0.5429(8) 0.7328(13) 0.072(5) Uani 1 1 d . U
H10A H 1.0008 0.5395 0.7674 0.108 Uiso 1 1 calc R U
H10B H 0.9277 0.5527 0.6728 0.108 Uiso 1 1 calc R U
H10C H 0.9033 0.5086 0.7328 0.108 Uiso 1 1 calc R U
C2 C 0.8347(12) 0.6367(7) 0.8677(11) 0.056(3) Uani 1 1 d . U
C8 C 0.8645(15) 0.7369(5) 0.8183(13) 0.077(5) Uani 1 1 d D U
H8A H 0.9116 0.7496 0.8723 0.116 Uiso 1 1 calc R U
H8B H 0.8025 0.7480 0.8171 0.116 Uiso 1 1 calc R U
H8C H 0.8768 0.7523 0.7681 0.116 Uiso 1 1 calc R U
C11 C 0.6216(12) 0.7211(6) 0.6747(11) 0.053(3) Uani 1 1 d . U
C15 C 0.5702(11) 0.8196(7) 0.5746(11) 0.058(3) Uani 1 1 d . U
C16 C 0.6255(12) 0.7804(6) 0.5486(11) 0.053(3) Uani 1 1 d . U
C12 C 0.5662(11) 0.7603(6) 0.6971(11) 0.059(4) Uani 1 1 d D U
H12 H 0.5471 0.7539 0.7458 0.070 Uiso 1 1 calc R U
C13 C 0.5383(11) 0.8086(6) 0.6493(11) 0.061(4) Uani 1 1 d D U
H13 H 0.4998 0.8335 0.6650 0.073 Uiso 1 1 calc R U
C22 C 0.4733(9) 0.5501(6) 0.6018(9) 0.044(3) Uani 1 1 d D U
C23 C 0.4584(10) 0.5167(7) 0.6676(8) 0.051(4) Uani 1 1 d D U
H23 H 0.4013 0.4982 0.6570 0.061 Uiso 1 1 calc R U
C24 C 0.5324(11) 0.5123(7) 0.7496(9) 0.063(4) Uani 1 1 d D U
H24 H 0.5250 0.4911 0.7950 0.076 Uiso 1 1 calc R U
C29 C 0.8022(12) 0.5989(5) 0.4134(11) 0.054(4) Uani 1 1 d D U
H29 H 0.8255 0.6124 0.3705 0.065 Uiso 1 1 calc R U
C28 C 0.7825(11) 0.6342(7) 0.4732(9) 0.051(3) Uani 1 1 d D U
H28 H 0.7938 0.6715 0.4723 0.061 Uiso 1 1 calc R U
C20 C 0.5508(12) 0.8706(7) 0.5352(10) 0.066(4) Uani 1 1 d D U
H20 H 0.5149 0.8956 0.5540 0.080 Uiso 1 1 calc R U
C39 C 0.4375(14) 0.3376(9) 0.6946(13) 0.086(6) Uani 1 1 d D U
H39 H 0.3778 0.3220 0.6679 0.103 Uiso 1 1 calc R U
C17 C 0.6595(13) 0.7935(7) 0.4809(12) 0.068(4) Uani 1 1 d . U
H17 H 0.6955 0.7684 0.4623 0.081 Uiso 1 1 calc R U
C19 C 0.5855(13) 0.8843(7) 0.4669(11) 0.078(5) Uani 1 1 d D U
H19 H 0.5735 0.9185 0.4399 0.094 Uiso 1 1 calc R U
C38 C 0.4849(11) 0.3299(8) 0.7850(12) 0.075(5) Uani 1 1 d D U
H38 H 0.4541 0.3151 0.8213 0.090 Uiso 1 1 calc R U
C7 C 0.7962(13) 0.6520(9) 0.9407(10) 0.077(5) Uani 1 1 d . U
H7A H 0.7539 0.6239 0.9464 0.115 Uiso 1 1 calc R U
H7B H 0.7624 0.6859 0.9260 0.115 Uiso 1 1 calc R U
H7C H 0.8480 0.6558 0.9959 0.115 Uiso 1 1 calc R U
C18 C 0.6390(14) 0.8451(8) 0.4405(12) 0.076(5) Uani 1 1 d D U
H18 H 0.6617 0.8536 0.3947 0.091 Uiso 1 1 calc R U
C46 C 0.9401(16) 0.4408(9) 0.4410(17) 0.098(7) Uani 1 1 d . U
H46A H 0.9948 0.4179 0.4506 0.147 Uiso 1 1 calc R U
H46B H 0.9543 0.4683 0.4866 0.147 Uiso 1 1 calc R U
H46C H 0.9238 0.4581 0.3838 0.147 Uiso 1 1 calc R U
C49 C 0.6202(14) 0.3370(10) 0.3504(17) 0.119(9) Uani 1 1 d D U
H49A H 0.5765 0.3666 0.3285 0.179 Uiso 1 1 calc R U
H49B H 0.5980 0.3140 0.3879 0.179 Uiso 1 1 calc R U
H49C H 0.6244 0.3160 0.3012 0.179 Uiso 1 1 calc R U
O1S O 0.8746(12) 0.5357(7) 0.2615(9) 0.105(5) Uani 1 1 d D U
S1S S 0.8474(5) 0.5562(3) 0.1726(4) 0.0973(18) Uani 1 1 d D U
O3S O 0.9026(15) 0.5494(13) 0.1192(13) 0.213(10) Uani 1 1 d D U
O2S O 0.830(2) 0.6145(7) 0.1747(18) 0.225(10) Uani 1 1 d D U
S2S S 0.0422(9) 0.2361(5) 0.5514(8) 0.183(5) Uani 1 1 d D U
O4S O 0.095(2) 0.2394(11) 0.4965(17) 0.230(12) Uani 1 1 d D U
O5S O 0.070(2) 0.2539(10) 0.6410(14) 0.243(13) Uani 1 1 d D U
C2S C 0.025(2) 0.1645(8) 0.5609(18) 0.226(14) Uiso 1 1 d D U
F4S F -0.031(2) 0.1469(10) 0.4812(13) 0.251(13) Uani 1 1 d D U
F5S F -0.027(2) 0.1563(13) 0.613(2) 0.289(14) Uiso 1 1 d D U
F6S F 0.109(2) 0.1458(15) 0.613(2) 0.333(17) Uiso 1 1 d D U
C1S C 0.7272(14) 0.5338(12) 0.1173(14) 0.165(7) Uani 1 1 d D U
F1S F 0.6770(13) 0.5487(14) 0.1704(17) 0.280(12) Uani 1 1 d D U
F2S F 0.737(2) 0.4796(10) 0.1011(17) 0.277(11) Uani 1 1 d D U
F3S F 0.6898(14) 0.5578(12) 0.0358(15) 0.244(11) Uani 1 1 d D U
O6S O -0.0563(19) 0.2509(14) 0.509(3) 0.37(2) Uani 1 1 d D U

loop_
_atom_site_aniso_label
_atom_site_aniso_U_11
_atom_site_aniso_U_22
_atom_site_aniso_U_33
_atom_site_aniso_U_23
_atom_site_aniso_U_13
_atom_site_aniso_U_12
Ir1 0.0431(4) 0.0446(4) 0.0395(4) 0.0013(3) 0.0074(3) -0.0004(3)
Ir2 0.0448(4) 0.0498(4) 0.0328(3) -0.0007(3) 0.0015(3) 0.0017(3)
N6 0.044(5) 0.064(7) 0.024(5) 0.003(5) 0.010(4) 0.001(5)
O2 0.056(6) 0.062(6) 0.043(5) 0.001(5) 0.009(5) 0.010(5)
O1 0.052(6) 0.056(6) 0.038(4) -0.002(4) 0.003(4) -0.014(5)
N1 0.041(6) 0.051(7) 0.031(5) -0.002(5) 0.004(4) -0.001(6)
N5 0.036(7) 0.045(6) 0.042(6) -0.001(5) -0.002(5) 0.007(5)
C27 0.033(8) 0.051(6) 0.034(6) 0.003(6) 0.004(6) 0.006(6)
N2 0.050(5) 0.044(7) 0.027(5) -0.003(5) 0.005(5) -0.009(5)
N3 0.034(6) 0.045(4) 0.039(6) 0.001(4) 0.006(5) -0.001(5)
C31 0.045(7) 0.051(9) 0.037(6) 0.004(6) 0.002(5) 0.004(6)
C25 0.047(8) 0.084(11) 0.031(7) 0.008(7) 0.010(6) -0.005(7)
C30 0.057(10) 0.046(6) 0.044(8) 0.001(6) 0.013(7) -0.003(7)
N4 0.049(7) 0.036(5) 0.037(5) -0.001(4) 0.006(4) 0.001(5)
C26 0.050(9) 0.049(6) 0.044(8) -0.002(6) 0.007(7) 0.010(7)
C21 0.045(7) 0.055(9) 0.035(7) 0.001(6) 0.011(5) -0.002(6)
C14 0.041(8) 0.055(7) 0.037(7) 0.000(5) -0.004(6) 0.012(6)
C42 0.066(8) 0.063(9) 0.075(8) 0.024(7) 0.029(6) 0.020(6)
C41 0.065(7) 0.048(8) 0.070(7) 0.005(7) 0.032(6) 0.006(6)
C43 0.093(9) 0.041(6) 0.089(8) 0.006(6) 0.059(8) 0.006(6)
C50 0.116(17) 0.103(15) 0.053(7) -0.012(9) 0.038(9) 0.005(13)
C45 0.078(9) 0.043(8) 0.060(6) -0.001(6) 0.026(6) 0.013(7)
C47 0.115(15) 0.16(2) 0.074(11) 0.007(13) -0.003(10) 0.081(13)
C48 0.129(18) 0.045(9) 0.160(18) 0.032(12) 0.089(17) 0.018(11)
C44 0.084(9) 0.046(8) 0.090(8) -0.022(6) 0.037(7) -0.011(7)
C34 0.046(6) 0.035(7) 0.034(6) 0.003(6) 0.001(5) 0.000(6)
C33 0.053(8) 0.069(10) 0.036(7) 0.010(7) 0.002(6) 0.003(7)
C32 0.057(8) 0.052(9) 0.035(7) 0.014(7) -0.005(6) -0.002(7)
C36 0.048(7) 0.058(9) 0.042(7) 0.013(7) 0.000(6) 0.006(7)
C35 0.049(7) 0.056(9) 0.035(6) 0.005(6) 0.008(5) 0.004(7)
C40 0.048(8) 0.081(12) 0.044(8) 0.014(8) 0.004(6) 0.001(8)
C37 0.063(8) 0.085(12) 0.051(9) 0.025(9) 0.011(7) 0.007(9)
C9 0.052(10) 0.101(14) 0.085(13) 0.003(11) 0.024(10) -0.010(10)
C4 0.046(6) 0.069(7) 0.048(8) -0.008(7) -0.001(6) -0.010(7)
C6 0.064(12) 0.063(9) 0.059(10) 0.008(7) -0.018(8) -0.004(9)
C3 0.058(8) 0.056(6) 0.054(8) -0.008(6) 0.002(6) -0.004(6)
C5 0.041(6) 0.059(7) 0.052(8) -0.008(6) -0.006(6) 0.001(6)
C1 0.057(8) 0.057(7) 0.044(7) 0.001(5) -0.007(5) 0.008(6)
C10 0.041(9) 0.082(10) 0.083(13) -0.016(10) 0.010(9) 0.004(8)
C2 0.057(9) 0.059(7) 0.039(6) -0.001(6) 0.000(5) 0.004(6)
C8 0.094(14) 0.055(7) 0.063(12) -0.006(8) 0.001(10) -0.010(8)
C11 0.055(9) 0.047(8) 0.058(9) 0.001(6) 0.020(7) 0.003(6)
C15 0.046(9) 0.058(8) 0.050(8) -0.002(6) -0.009(6) 0.005(7)
C16 0.051(9) 0.048(7) 0.043(8) -0.001(6) -0.006(6) 0.004(6)
C12 0.047(9) 0.063(9) 0.067(10) 0.004(7) 0.021(8) 0.009(7)
C13 0.050(10) 0.061(8) 0.059(9) -0.002(7) 0.002(7) 0.015(7)
C22 0.045(7) 0.056(9) 0.029(6) 0.001(6) 0.013(6) -0.004(6)
C23 0.042(8) 0.067(10) 0.040(7) 0.007(7) 0.011(6) -0.003(7)
C24 0.061(9) 0.081(11) 0.040(7) 0.017(8) 0.006(7) -0.013(8)
C29 0.057(10) 0.059(8) 0.052(9) 0.004(7) 0.027(8) -0.008(8)
C28 0.047(9) 0.062(8) 0.042(8) 0.001(6) 0.014(7) 0.003(7)
C20 0.066(11) 0.061(8) 0.045(9) -0.001(7) -0.017(7) 0.015(8)
C39 0.056(10) 0.129(16) 0.069(9) 0.026(11) 0.016(7) -0.011(10)
C17 0.072(11) 0.066(9) 0.053(10) 0.006(7) 0.007(8) -0.001(8)
C19 0.078(13) 0.071(10) 0.057(10) 0.020(8) -0.013(8) 0.022(9)
C38 0.059(9) 0.111(14) 0.056(8) 0.026(10) 0.021(8) 0.005(10)
C7 0.072(13) 0.111(15) 0.029(7) -0.017(9) -0.007(7) 0.009(10)
C18 0.083(13) 0.084(11) 0.042(10) 0.015(8) -0.002(8) 0.016(9)
C46 0.088(12) 0.099(16) 0.132(19) 0.000(13) 0.071(13) -0.012(11)
C49 0.116(15) 0.101(17) 0.134(19) -0.062(14) 0.035(11) -0.046(13)
O1S 0.120(12) 0.112(11) 0.090(8) 0.028(9) 0.046(8) 0.026(10)
S1S 0.098(4) 0.118(5) 0.081(4) 0.015(4) 0.038(3) 0.005(4)
O3S 0.130(14) 0.42(3) 0.113(15) 0.105(19) 0.068(13) 0.068(19)
O2S 0.34(3) 0.119(10) 0.16(2) 0.056(12) 0.02(2) 0.020(13)
S2S 0.208(11) 0.192(10) 0.134(8) -0.056(8) 0.040(7) 0.044(9)
O4S 0.31(3) 0.21(2) 0.18(2) -0.07(2) 0.097(19) -0.17(2)
O5S 0.32(3) 0.23(3) 0.149(15) -0.07(2) 0.039(16) 0.04(2)
F4S 0.37(3) 0.24(2) 0.110(15) -0.014(16) 0.040(19) -0.13(2)
C1S 0.117(12) 0.226(17) 0.132(15) 0.073(15) 0.017(9) 0.000(16)
F1S 0.100(11) 0.52(3) 0.25(2) 0.16(2) 0.091(16) 0.094(19)
F2S 0.36(3) 0.192(16) 0.19(2) 0.010(14) -0.013(19) -0.106(15)
F3S 0.123(13) 0.38(3) 0.179(15) 0.169(19) -0.010(9) -0.017(16)
O6S 0.26(2) 0.43(5) 0.30(3) -0.12(4) -0.034(18) 0.17(3)

loop_
_atom_type_symbol
_atom_type_description
_atom_type_scat_dispersion_real
_atom_type_scat_dispersion_imag
_atom_type_scat_source
C C 0.0033 0.0016 'International Tables Vol C Tables 4.2.6.8 and 6.1.1.4'
H H 0.0000 0.0000 'International Tables Vol C Tables 4.2.6.8 and 6.1.1.4'
N N 0.0061 0.0033 'International Tables Vol C Tables 4.2.6.8 and 6.1.1.4'
O O 0.0106 0.0060 'International Tables Vol C Tables 4.2.6.8 and 6.1.1.4'
Ir Ir -1.4442 7.9887 'International Tables Vol C Tables 4.2.6.8 and 6.1.1.4'
S S 0.1246 0.1234 'International Tables Vol C Tables 4.2.6.8 and 6.1.1.4'
F F 0.0171 0.0103 'International Tables Vol C Tables 4.2.6.8 and 6.1.1.4'

loop_
_geom_angle_atom_site_label_1
_geom_angle_atom_site_label_2
_geom_angle_atom_site_label_3
_geom_angle
_geom_angle_site_symmetry_1
_geom_angle_site_symmetry_3
N2 Ir1 O1 81.7(4) . .
N2 Ir1 C43 107.6(6) . .
O1 Ir1 C43 98.9(6) . .
N2 Ir1 C42 141.2(6) . .
O1 Ir1 C42 91.1(6) . .
C43 Ir1 C42 35.8(7) . .
N2 Ir1 N3 91.5(4) . .
O1 Ir1 N3 82.9(4) . .
C43 Ir1 N3 160.9(6) . .
C42 Ir1 N3 125.6(6) . .
N2 Ir1 C41 157.1(6) . .
O1 Ir1 C41 118.8(6) . .
C43 Ir1 C41 61.7(7) . .
C42 Ir1 C41 38.1(7) . .
N3 Ir1 C41 100.7(5) . .
N2 Ir1 C45 120.8(6) . .
O1 Ir1 C45 153.9(5) . .
C43 Ir1 C45 63.4(6) . .
C42 Ir1 C45 63.2(7) . .
N3 Ir1 C45 107.6(5) . .
C41 Ir1 C45 36.9(6) . .
N2 Ir1 C44 96.4(6) . .
O1 Ir1 C44 135.2(6) . .
C43 Ir1 C44 38.8(7) . .
C42 Ir1 C44 62.8(8) . .
N3 Ir1 C44 141.7(6) . .
C41 Ir1 C44 62.2(7) . .
C45 Ir1 C44 37.9(6) . .
O2 Ir2 N4 83.5(4) . .
O2 Ir2 C5 159.6(5) . .
N4 Ir2 C5 109.2(6) . .
O2 Ir2 C2 96.0(5) . .
N4 Ir2 C2 152.5(6) . .
C5 Ir2 C2 65.3(6) . .
O2 Ir2 C4 127.0(6) . .
N4 Ir2 C4 92.7(6) . .
C5 Ir2 C4 39.4(6) . .
C2 Ir2 C4 65.6(7) . .
O2 Ir2 N6 77.9(5) . .
N4 Ir2 N6 89.9(5) . .
C5 Ir2 N6 116.9(6) . .
C2 Ir2 N6 117.1(6) . .
C4 Ir2 N6 155.0(6) . .
O2 Ir2 C3 95.6(5) . .
N4 Ir2 C3 112.8(6) . .
C5 Ir2 C3 65.0(6) . .
C2 Ir2 C3 39.7(6) . .
C4 Ir2 C3 38.2(6) . .
N6 Ir2 C3 155.8(6) . .
O2 Ir2 C1 130.1(5) . .
N4 Ir2 C1 145.9(6) . .
C5 Ir2 C1 37.1(6) . .
C2 Ir2 C1 38.9(6) . .
C4 Ir2 C1 63.6(6) . .
N6 Ir2 C1 101.9(5) . .
C3 Ir2 C1 64.3(6) . .
C21 N6 C25 119.1(13) . .
C21 N6 Ir2 119.7(9) . .
C25 N6 Ir2 119.8(10) . .
C11 O2 Ir2 126.3(10) . .
C31 O1 Ir1 118.5(9) . .
N2 N1 C34 121.3(13) . .
N4 N5 C14 124.2(13) . .
C28 C27 C26 119.7(14) . .
C28 C27 N4 122.4(12) . .
C26 C27 N4 117.9(11) . .
N1 N2 C22 109.3(11) . 3_666
N1 N2 Ir1 127.9(10) . .
C22 N2 Ir1 120.0(9) 3_666 .
C30 N3 C26 119.5(12) . .
C30 N3 Ir1 119.6(9) . .
C26 N3 Ir1 120.9(9) . .
O1 C31 C34 124.7(14) . .
O1 C31 C32 113.6(13) . .
C34 C31 C32 121.7(14) . .
N6 C25 C24 121.9(14) . .
N3 C30 C29 122.5(14) . .
N5 N4 C27 110.0(11) . .
N5 N4 Ir2 126.6(9) . .
C27 N4 Ir2 121.9(8) . .
N3 C26 C27 121.3(14) . .
N6 C21 C22 123.9(14) . .
N5 C14 C11 124.7(14) . .
N5 C14 C16 113.7(14) . .
C11 C14 C16 121.6(15) . .
C43 C42 C41 108.4(19) . .
C43 C42 C47 127(2) . .
C41 C42 C47 125(2) . .
C43 C42 Ir1 71.4(11) . .
C41 C42 Ir1 72.5(10) . .
C47 C42 Ir1 123.1(14) . .
C45 C41 C42 108.7(16) . .
C45 C41 C46 125.8(18) . .
C42 C41 C46 125.5(19) . .
C45 C41 Ir1 72.0(10) . .
C42 C41 Ir1 69.4(10) . .
C46 C41 Ir1 126.1(13) . .
C42 C43 C44 111.0(16) . .
C42 C43 C48 127(2) . .
C44 C43 C48 122(2) . .
C42 C43 Ir1 72.8(11) . .
C44 C43 Ir1 74.1(10) . .
C48 C43 Ir1 124.4(12) . .
C41 C45 C44 107.7(14) . .
C41 C45 C50 126.8(18) . .
C44 C45 C50 124.8(18) . .
C41 C45 Ir1 71.1(10) . .
C44 C45 Ir1 72.1(9) . .
C50 C45 Ir1 129.3(12) . .
C45 C44 C43 104.2(15) . .
C45 C44 C49 127(2) . .
C43 C44 C49 128(2) . .
C45 C44 Ir1 70.1(9) . .
C43 C44 Ir1 67.1(10) . .
C49 C44 Ir1 123.9(14) . .
N1 C34 C31 125.3(14) . .
N1 C34 C35 115.3(13) . .
C31 C34 C35 119.2(13) . .
C36 C33 C32 124.8(15) . .
C33 C32 C31 116.6(15) . .
C37 C36 C33 122.2(14) . .
C37 C36 C35 119.8(15) . .
C33 C36 C35 118.0(15) . .
C40 C35 C36 117.4(14) . .
C40 C35 C34 123.0(14) . .
C36 C35 C34 119.5(14) . .
C35 C40 C39 120.7(16) . .
C36 C37 C38 122.3(16) . .
C3 C4 C5 107.9(15) . .
C3 C4 C9 124.0(17) . .
C5 C4 C9 128.0(17) . .
C3 C4 Ir2 71.5(10) . .
C5 C4 Ir2 69.5(9) . .
C9 C4 Ir2 127.7(12) . .
C4 C3 C2 107.7(13) . .
C4 C3 C8 126.4(17) . .
C2 C3 C8 125.8(16) . .
C4 C3 Ir2 70.3(9) . .
C2 C3 Ir2 69.2(9) . .
C8 C3 Ir2 123.9(12) . .
C1 C5 C4 108.9(15) . .
C1 C5 C10 128.5(17) . .
C4 C5 C10 120.5(17) . .
C1 C5 Ir2 74.6(10) . .
C4 C5 Ir2 71.1(9) . .
C10 C5 Ir2 132.9(12) . .
C5 C1 C2 108.9(14) . .
C5 C1 C6 126.7(16) . .
C2 C1 C6 124.4(16) . .
C5 C1 Ir2 68.3(9) . .
C2 C1 Ir2 68.1(8) . .
C6 C1 Ir2 132.9(12) . .
C1 C2 C3 106.0(14) . .
C1 C2 C7 127.6(16) . .
C3 C2 C7 126.0(16) . .
C1 C2 Ir2 73.0(9) . .
C3 C2 Ir2 71.0(9) . .
C7 C2 Ir2 126.7(12) . .
O2 C11 C12 117.7(14) . .
O2 C11 C14 123.9(15) . .
C12 C11 C14 118.4(15) . .
C20 C15 C16 122.0(17) . .
C20 C15 C13 117.6(16) . .
C16 C15 C13 120.2(15) . .
C17 C16 C15 118.7(16) . .
C17 C16 C14 123.8(16) . .
C15 C16 C14 117.5(15) . .
C11 C12 C13 122.6(16) . .
C12 C13 C15 119.1(16) . .
C21 C22 C23 118.0(13) . .
C21 C22 N2 121.7(12) . 3_666
C23 C22 N2 120.2(11) . 3_666
C24 C23 C22 117.8(14) . .
C25 C24 C23 119.2(14) . .
C28 C29 C30 119.3(14) . .
C29 C28 C27 117.6(14) . .
C15 C20 C19 119.8(17) . .
C38 C39 C40 121.1(18) . .
C16 C17 C18 119.2(18) . .
C20 C19 C18 118.1(17) . .
C39 C38 C37 117.8(16) . .
C19 C18 C17 122.3(18) . .
O3S S1S O1S 122.8(12) . .
O3S S1S O2S 106.5(19) . .
O1S S1S O2S 108.3(13) . .
O3S S1S C1S 111.5(15) . .
O1S S1S C1S 106.2(11) . .
O2S S1S C1S 98.7(17) . .
O4S S2S O5S 127(2) . .
O4S S2S O6S 114(3) . .
O5S S2S O6S 107(2) . .
O4S S2S C2S 104.2(14) . .
O5S S2S C2S 102.5(14) . .
O6S S2S C2S 97.5(16) . .
F5S C2S F4S 104(3) . .
F5S C2S F6S 101(3) . .
F4S C2S F6S 129(3) . .
F5S C2S S2S 109(2) . .
F4S C2S S2S 107.3(19) . .
F6S C2S S2S 105(2) . .
F3S C1S F1S 110(2) . .
F3S C1S F2S 106(2) . .
F1S C1S F2S 120(3) . .
F3S C1S S1S 110.7(17) . .
F1S C1S S1S 106.5(16) . .
F2S C1S S1S 103.5(17) . .

loop_
_geom_bond_atom_site_label_1
_geom_bond_atom_site_label_2
_geom_bond_distance
_geom_bond_site_symmetry_2
Ir1 N2 2.058(13) .
Ir1 O1 2.112(10) .
Ir1 C43 2.113(17) .
Ir1 C42 2.130(17) .
Ir1 N3 2.170(12) .
Ir1 C41 2.170(17) .
Ir1 C45 2.181(15) .
Ir1 C44 2.206(16) .
Ir2 O2 2.057(11) .
Ir2 N4 2.077(12) .
Ir2 C5 2.136(16) .
Ir2 C2 2.149(16) .
Ir2 C4 2.158(17) .
Ir2 N6 2.171(12) .
Ir2 C3 2.173(16) .
Ir2 C1 2.215(14) .
N6 C21 1.305(18) .
N6 C25 1.345(18) .
O2 C11 1.292(18) .
O1 C31 1.297(17) .
N1 N2 1.289(16) .
N1 C34 1.348(17) .
N5 N4 1.293(16) .
N5 C14 1.350(18) .
C27 C28 1.398(9) .
C27 C26 1.404(9) .
C27 N4 1.439(17) .
N2 C22 1.448(17) 3_666
N3 C30 1.324(18) .
N3 C26 1.348(18) .
C31 C34 1.40(2) .
C31 C32 1.45(2) .
C25 C24 1.40(2) .
C30 C29 1.402(9) .
C21 C22 1.401(9) .
C14 C11 1.42(2) .
C14 C16 1.45(2) .
C42 C43 1.30(3) .
C42 C41 1.40(2) .
C42 C47 1.51(3) .
C41 C45 1.38(2) .
C41 C46 1.53(2) .
C43 C44 1.44(3) .
C43 C48 1.56(2) .
C50 C45 1.516(10) .
C45 C44 1.42(2) .
C44 C49 1.520(10) .
C34 C35 1.45(2) .
C33 C36 1.39(2) .
C33 C32 1.402(9) .
C36 C37 1.38(2) .
C36 C35 1.44(2) .
C35 C40 1.40(2) .
C40 C39 1.404(10) .
C37 C38 1.390(10) .
C9 C4 1.51(2) .
C4 C3 1.42(2) .
C4 C5 1.45(2) .
C6 C1 1.524(10) .
C3 C2 1.47(2) .
C3 C8 1.520(9) .
C5 C1 1.39(2) .
C5 C10 1.52(2) .
C1 C2 1.45(2) .
C2 C7 1.51(2) .
C11 C12 1.39(2) .
C15 C20 1.38(2) .
C15 C16 1.42(2) .
C15 C13 1.45(2) .
C16 C17 1.38(2) .
C12 C13 1.393(9) .
C22 C23 1.409(19) .
C22 N2 1.448(17) 3_666
C23 C24 1.401(9) .
C29 C28 1.39(2) .
C20 C19 1.401(10) .
C39 C38 1.39(2) .
C17 C18 1.41(2) .
C19 C18 1.405(10) .
O1S S1S 1.430(12) .
S1S O3S 1.386(14) .
S1S O2S 1.456(15) .
S1S C1S 1.797(18) .
S2S O4S 1.371(16) .
S2S O5S 1.417(16) .
S2S O6S 1.442(18) .
S2S C2S 1.789(17) .
C2S F5S 1.324(18) .
C2S F4S 1.332(18) .
C2S F6S 1.332(19) .
C1S F3S 1.362(17) .
C1S F1S 1.363(18) .
C1S F2S 1.371(18) .
